data_7122709
loop_
_publ_author_name
'Simler, Thomas'
'Feuerstein, Thomas J.'
'Yadav, Ravi'
'Gamer, Michael T.'
'Roesky, Peter W.'

_publ_section_title
;
 Access to divalent lanthanide NHC complexes by redox-transmetallation
 from silver and CO2 insertion reactions
;
_journal_name_full 'Chemical Communications'
_journal_paper_doi 10.1039/C8CC08120D
_journal_year 2019
_chemical_formula_moiety 'C33 H48 I2 N2 O3 Yb, C4 H8 O'
_chemical_formula_sum 'C37 H56 I2 N2 O4 Yb'
_chemical_formula_weight 1019.67
_space_group_crystal_system orthorhombic
_space_group_IT_number 61
_space_group_name_Hall '-P 2ac 2ab'
_space_group_name_H-M_alt 'P b c a'
_symmetry_space_group_name_Hall '-P 2ac 2ab'
_symmetry_space_group_name_H-M 'P b c a'
_atom_sites_solution_hydrogens geom
_audit_creation_date 2018-10-09
_audit_creation_method
;
Olex2 1.2
(compiled 2018.05.29 svn.r3508 for OlexSys, GUI svn.r5506)
;
_audit_update_record
;
2018-10-10 deposited with the CCDC.
2018-11-20 downloaded from the CCDC.
;
_cell_angle_alpha 90
_cell_angle_beta 90
_cell_angle_gamma 90
_cell_formula_units_Z 8
_cell_length_a 18.494(4)
_cell_length_b 19.122(4)
_cell_length_c 22.718(5)
_cell_measurement_reflns_used 27986
_cell_measurement_temperature 150
_cell_measurement_theta_max 29.60
_cell_measurement_theta_min 1.77
_cell_volume 8034(3)
_computing_cell_refinement
;
X-Area Recipe 1.33.0.0 (STOE, 2015)
PLATON (A.L.Spek, 2009)
;
_computing_data_collection
;
X-Area WinXpose 2.0.22.0 (STOE, 2016)
;
_computing_data_reduction
;
X-Area Integrate 1.73.1.0 (STOE, 2018)
PLATON (A.L.Spek, 2009)
;
_computing_molecular_graphics 'Diamond 4, Olex2 (Dolomanov et al., 2009)'
_computing_publication_material
;
STOE & Cie GmbH, X-Area, software package for collecting single-crystal or
multi-domain crystal data on STOE area-detector diffractometers, for image 
processing, for the correction and scaling of reflection intensities and 
for outlier rejection, version 1.84, Darmstadt 2018
MS Word (Microsoft)
Olex2 (Dolomanov et al., 2009)
;
_computing_structure_refinement 'SHELXL-2018/3 (Sheldrick, 2015)'
_computing_structure_solution 'SHELXS-2018/3 (Sheldrick, 2015)'
_diffrn_ambient_temperature 150
_diffrn_detector 'image plate (34 cm diameter)'
_diffrn_detector_area_resol_mean 6.67
_diffrn_detector_type 'STOE Imaging Plate'
_diffrn_measured_fraction_theta_full 1.000
_diffrn_measured_fraction_theta_max 0.992
_diffrn_measurement_details
;
 113 frames, detector distance = 100 mm
;
_diffrn_measurement_device '2-circle diffractometer'
_diffrn_measurement_device_type 'STOE IPDS II'
_diffrn_measurement_method 'rotation method, \w scans'
_diffrn_radiation_collimation '0.5 mm diameter, multiple pinhole'
_diffrn_radiation_monochromator 'plane graphite'
_diffrn_radiation_polarisn_norm 0
_diffrn_radiation_probe x-ray
_diffrn_radiation_type MoK\a
_diffrn_radiation_wavelength 0.71073
_diffrn_reflns_av_R_equivalents 0.0709
_diffrn_reflns_av_unetI/netI 0.0576
_diffrn_reflns_Laue_measured_fraction_full 1.000
_diffrn_reflns_Laue_measured_fraction_max 0.992
_diffrn_reflns_limit_h_max 25
_diffrn_reflns_limit_h_min -21
_diffrn_reflns_limit_k_max 22
_diffrn_reflns_limit_k_min -26
_diffrn_reflns_limit_l_max 26
_diffrn_reflns_limit_l_min -31
_diffrn_reflns_number 37171
_diffrn_reflns_point_group_measured_fraction_full 1.000
_diffrn_reflns_point_group_measured_fraction_max 0.992
_diffrn_reflns_theta_full 26.000
_diffrn_reflns_theta_max 29.205
_diffrn_reflns_theta_min 1.775
_diffrn_source 'sealed X-ray tube, 12 x 0.4 mm long-fine focus'
_diffrn_source_current 40
_diffrn_source_power 2.000
_diffrn_source_voltage 50
_exptl_absorpt_coefficient_mu 3.90
_exptl_absorpt_correction_T_max 0.3112
_exptl_absorpt_correction_T_min 0.2069
_exptl_absorpt_correction_type multi-scan
_exptl_absorpt_process_details
;
STOE X-Red32, absorption correction by Gaussian integration, analogous to
P. Coppens, "The Evaluation of Absorption and Extinction in Single-Crystal
Structure Analysis", published in: F. R. Ahmed (Editor), "Crystallographic
Computing", Munksgaard, Copenhagen (1970), 255 - 270.
Afterwards scaling of reflection intensities was performed within STOE LANA.
J. Koziskova, F. Hahn, J. Richter, J. Kozisek, "Comparison of different
absorption corrections on the model structure of tetrakis(\m~2~-acetato)-
diaqua-di-copper(II)", Acta Chimica Slovaca, vol. 9, no. 2, 2016, pp. 136 - 140.
;
_exptl_crystal_colour black
_exptl_crystal_colour_primary black
_exptl_crystal_density_diffrn 1.686
_exptl_crystal_density_method 'not measured'
_exptl_crystal_description block
_exptl_crystal_F_000 4000
_exptl_crystal_size_max 0.537
_exptl_crystal_size_mid 0.434
_exptl_crystal_size_min 0.379
_refine_diff_density_max 1.456
_refine_diff_density_min -0.864
_refine_diff_density_rms 0.128
_refine_ls_extinction_method none
_refine_ls_goodness_of_fit_ref 0.941
_refine_ls_hydrogen_treatment constr
_refine_ls_matrix_type full
_refine_ls_number_parameters 466
_refine_ls_number_reflns 10812
_refine_ls_number_restraints 132
_refine_ls_restrained_S_all 0.946
_refine_ls_R_factor_all 0.0510
_refine_ls_R_factor_gt 0.0310
_refine_ls_shift/su_max 0.003
_refine_ls_shift/su_mean 0.000
_refine_ls_structure_factor_coef Fsqd
_refine_ls_weighting_details 'w=1/[\s^2^(Fo^2^)+(0.0333P)^2^] where P=(Fo^2^+2Fc^2^)/3'
_refine_ls_weighting_scheme calc
_refine_ls_wR_factor_gt 0.0672
_refine_ls_wR_factor_ref 0.0713
_reflns_Friedel_coverage 0.000
_reflns_number_gt 7964
_reflns_number_total 10812
_reflns_threshold_expression 'I > 2\s(I)'
_cod_data_source_file c8cc08120d2.cif
_cod_data_source_block txs202
_cod_database_code 7122709
_shelx_shelxl_version_number 2018/3
_shelx_space_group_comment
;
The symmetry employed for this shelxl refinement is uniquely defined
by the following loop, which should always be used as a source of
symmetry information in preference to the above space-group names.
They are only intended as comments.
;
_shelx_estimated_absorpt_t_max 0.319
_shelx_estimated_absorpt_t_min 0.228
_olex2_refinement_description
;
1. Fixed Uiso
 At 1.2 times of:
  All C(H) groups, All C(H,H) groups
 At 1.5 times of:
  All C(H,H,H) groups
2. Restrained distances
 C37A-C36A \\sim C36A-C35A \\sim C35A-C34A
 with sigma of 0.02
 O4A-C37A \\sim O4A-C34A
 with sigma of 0.02
 O4A-C36A \\sim O4A-C35A
 with sigma of 0.04
 C36A-C34A \\sim C37A-C35A
 with sigma of 0.04
 C37B-C36B \\sim C36B-C35B \\sim C35B-C34B
 with sigma of 0.02
 O4B-C37B \\sim O4B-C34B
 with sigma of 0.02
 O4B-C36B \\sim O4B-C35B
 with sigma of 0.04
 C36B-C34B \\sim C37B-C35B
 with sigma of 0.04
3. Uiso/Uaniso restraints and constraints
O4A \\sim C34A \\sim C35A \\sim C36A \\sim C37A: within 2A with sigma of 0.04
and sigma for terminal atoms of 0.08
O4B \\sim C34B \\sim C35B \\sim C36B \\sim C37B: within 2A with sigma of 0.04
and sigma for terminal atoms of 0.08
4. Rigid body (RIGU) restrains
 O4A, C34A, C35A, C36A, C37A
 with sigma for 1-2 distances of 0.004 and sigma for 1-3 distances of 0.004
 O4B, C34B, C35B, C36B, C37B
 with sigma for 1-2 distances of 0.004 and sigma for 1-3 distances of 0.004
5. Others
 Fixed Sof: O4B(0.5) C34B(0.5) H34A(0.5) H34B(0.5) C35B(0.5) H35A(0.5)
 H35B(0.5) C36B(0.5) H36A(0.5) H36B(0.5) C37B(0.5) H37A(0.5) H37B(0.5) O4A(0.5)
 C34A(0.5) H34C(0.5) H34D(0.5) C35A(0.5) H35C(0.5) H35D(0.5) C36A(0.5)
 H36C(0.5) H36D(0.5) C37A(0.5) H37C(0.5) H37D(0.5)
6.a Secondary CH2 refined with riding coordinates:
 C22(H22A,H22B), C23(H23A,H23B), C24(H24A,H24B), C25(H25A,H25B), C26(H26A,
 H26B), C27(H27A,H27B), C28(H28A,H28B), C29(H29A,H29B), C30(H30A,H30B),
 C31(H31A,H31B), C32(H32A,H32B), C33(H33A,H33B), C34B(H34A,H34B), C35B(H35A,
 H35B), C36B(H36A,H36B), C37B(H37A,H37B), C34A(H34C,H34D), C35A(H35C,H35D),
 C36A(H36C,H36D), C37A(H37C,H37D)
6.b Aromatic/amide H refined with riding coordinates:
 C2(H2), C3(H3), C7(H7), C10(H10), C16(H16), C19(H19)
6.c Idealised Me refined as rotating group:
 C6(H6A,H6B,H6C), C9(H9A,H9B,H9C), C12(H12A,H12B,H12C), C15(H15A,H15B,H15C),
 C18(H18A,H18B,H18C), C21(H21A,H21B,H21C)
;
_olex2_diffrn_ambient_temperature_device 'Oxford Cryosystems'
_olex2_submission_special_instructions 'No special instructions were received'

loop_
_space_group_symop_operation_xyz
'x, y, z'
'-x+1/2, -y, z+1/2'
'-x, y+1/2, -z+1/2'
'x+1/2, -y+1/2, -z'
'-x, -y, -z'
'x-1/2, y, -z-1/2'
'x, -y-1/2, z-1/2'
'-x-1/2, y-1/2, z'

loop_
_atom_site_label
_atom_site_type_symbol
_atom_site_fract_x
_atom_site_fract_y
_atom_site_fract_z
_atom_site_U_iso_or_equiv
_atom_site_adp_type
_atom_site_occupancy
_atom_site_site_symmetry_order
_atom_site_calc_flag
_atom_site_refinement_flags_posn
_atom_site_refinement_flags_adp
_atom_site_refinement_flags_occupancy
_atom_site_disorder_assembly
_atom_site_disorder_group
Yb Yb 0.36341(2) 0.27481(2) 0.63842(2) 0.01854(4) Uani 1 1 d . . . . .
I1 I 0.46516(2) 0.34020(2) 0.73234(2) 0.03411(7) Uani 1 1 d . . . . .
I2 I 0.25857(2) 0.20505(2) 0.54864(2) 0.03046(6) Uani 1 1 d . . . . .
O1 O 0.27389(13) 0.26313(12) 0.71731(11) 0.0269(5) Uani 1 1 d . . . . .
O2 O 0.38693(15) 0.15646(11) 0.67967(11) 0.0310(6) Uani 1 1 d . . . . .
O3 O 0.47188(13) 0.23991(13) 0.58386(11) 0.0301(6) Uani 1 1 d . . . . .
N1 N 0.29323(15) 0.45147(13) 0.61238(13) 0.0218(6) Uani 1 1 d . . . . .
N2 N 0.35469(15) 0.42410(14) 0.53687(13) 0.0231(6) Uani 1 1 d . . . . .
C1 C 0.33456(17) 0.39812(15) 0.59060(14) 0.0187(6) Uani 1 1 d . . . . .
C2 C 0.2880(2) 0.50764(18) 0.57325(17) 0.0340(9) Uani 1 1 d . . . . .
H2 H 0.261700 0.549795 0.578889 0.041 Uiso 1 1 calc R . . . .
C3 C 0.3273(2) 0.49003(18) 0.52649(17) 0.0326(9) Uani 1 1 d . . . . .
H3 H 0.335079 0.517702 0.492342 0.039 Uiso 1 1 calc R . . . .
C4 C 0.40250(17) 0.39063(15) 0.49550(14) 0.0200(7) Uani 1 1 d . . . . .
C5 C 0.37313(19) 0.35980(18) 0.44534(15) 0.0248(7) Uani 1 1 d . . . . .
C6 C 0.2931(2) 0.3573(2) 0.43507(17) 0.0350(9) Uani 1 1 d . . . . .
H6A H 0.269156 0.337976 0.469946 0.052 Uiso 1 1 calc GR . . . .
H6B H 0.282875 0.327512 0.400952 0.052 Uiso 1 1 calc GR . . . .
H6C H 0.275091 0.404616 0.427604 0.052 Uiso 1 1 calc GR . . . .
C7 C 0.4215(2) 0.33059(17) 0.40465(16) 0.0286(8) Uani 1 1 d . . . . .
H7 H 0.402927 0.308397 0.370436 0.034 Uiso 1 1 calc R . . . .
C8 C 0.4957(2) 0.33318(17) 0.41294(16) 0.0279(8) Uani 1 1 d . . . . .
C9 C 0.5462(2) 0.3009(2) 0.36842(18) 0.0404(10) Uani 1 1 d . . . . .
H9A H 0.561949 0.336757 0.340367 0.061 Uiso 1 1 calc GR . . . .
H9B H 0.521057 0.263458 0.347278 0.061 Uiso 1 1 calc GR . . . .
H9C H 0.588514 0.281547 0.388691 0.061 Uiso 1 1 calc GR . . . .
C10 C 0.52233(19) 0.36520(17) 0.46327(15) 0.0252(7) Uani 1 1 d . . . . .
H10 H 0.573180 0.367526 0.468842 0.030 Uiso 1 1 calc R . . . .
C11 C 0.47759(18) 0.39384(16) 0.50559(14) 0.0211(7) Uani 1 1 d . . . . .
C12 C 0.5072(2) 0.42817(19) 0.55950(15) 0.0291(8) Uani 1 1 d . . . . .
H12A H 0.489537 0.403676 0.594545 0.044 Uiso 1 1 calc GR . . . .
H12B H 0.491463 0.477071 0.560728 0.044 Uiso 1 1 calc GR . . . .
H12C H 0.560188 0.426277 0.558591 0.044 Uiso 1 1 calc GR . . . .
C13 C 0.25835(18) 0.45323(16) 0.66884(15) 0.0211(7) Uani 1 1 d . . . . .
C14 C 0.19039(18) 0.42165(15) 0.67450(15) 0.0216(7) Uani 1 1 d . . . . .
C15 C 0.1544(2) 0.38475(19) 0.62401(17) 0.0311(8) Uani 1 1 d . . . . .
H15A H 0.107687 0.366102 0.636894 0.047 Uiso 1 1 calc GR . . . .
H15B H 0.185278 0.346255 0.610557 0.047 Uiso 1 1 calc GR . . . .
H15C H 0.146892 0.417809 0.591621 0.047 Uiso 1 1 calc GR . . . .
C16 C 0.15608(19) 0.42782(17) 0.72918(16) 0.0251(7) Uani 1 1 d . . . . .
H16 H 0.110253 0.406337 0.734630 0.030 Uiso 1 1 calc R . . . .
C17 C 0.1868(2) 0.46430(17) 0.77568(16) 0.0271(8) Uani 1 1 d . . . . .
C18 C 0.1485(3) 0.4690(2) 0.83384(18) 0.0440(11) Uani 1 1 d . . . . .
H18A H 0.174531 0.440975 0.863126 0.066 Uiso 1 1 calc GR . . . .
H18B H 0.099128 0.451135 0.829638 0.066 Uiso 1 1 calc GR . . . .
H18C H 0.146956 0.517869 0.846708 0.066 Uiso 1 1 calc GR . . . .
C19 C 0.2535(2) 0.49554(18) 0.76707(16) 0.0277(8) Uani 1 1 d . . . . .
H19 H 0.274498 0.521594 0.798316 0.033 Uiso 1 1 calc R . . . .
C20 C 0.29079(19) 0.48997(16) 0.71407(16) 0.0246(7) Uani 1 1 d . . . . .
C21 C 0.3637(2) 0.5241(2) 0.70676(19) 0.0373(9) Uani 1 1 d . . . . .
H21A H 0.361824 0.557492 0.674078 0.056 Uiso 1 1 calc GR . . . .
H21B H 0.400144 0.488221 0.698362 0.056 Uiso 1 1 calc GR . . . .
H21C H 0.376636 0.548747 0.743092 0.056 Uiso 1 1 calc GR . . . .
C22 C 0.2745(2) 0.29519(18) 0.77502(16) 0.0267(7) Uani 1 1 d . . . . .
H22A H 0.275902 0.346768 0.771450 0.032 Uiso 1 1 calc R . . . .
H22B H 0.317426 0.279720 0.797554 0.032 Uiso 1 1 calc R . . . .
C23 C 0.2062(2) 0.27241(18) 0.80558(17) 0.0340(9) Uani 1 1 d . . . . .
H23A H 0.165834 0.305021 0.797412 0.041 Uiso 1 1 calc R . . . .
H23B H 0.213330 0.268868 0.848668 0.041 Uiso 1 1 calc R . . . .
C24 C 0.1925(3) 0.2010(2) 0.77831(19) 0.0470(11) Uani 1 1 d . . . . .
H24A H 0.220551 0.164238 0.798768 0.056 Uiso 1 1 calc R . . . .
H24B H 0.140528 0.188868 0.779663 0.056 Uiso 1 1 calc R . . . .
C25 C 0.2175(2) 0.2098(2) 0.71691(18) 0.0432(11) Uani 1 1 d . . . . .
H25A H 0.236968 0.165156 0.701614 0.052 Uiso 1 1 calc R . . . .
H25B H 0.176904 0.224684 0.691441 0.052 Uiso 1 1 calc R . . . .
C26 C 0.4014(2) 0.1427(2) 0.74075(18) 0.0420(10) Uani 1 1 d . . . . .
H26A H 0.360697 0.117268 0.759241 0.050 Uiso 1 1 calc R . . . .
H26B H 0.409913 0.186709 0.762603 0.050 Uiso 1 1 calc R . . . .
C27 C 0.4688(3) 0.0981(3) 0.7397(3) 0.0631(15) Uani 1 1 d . . . . .
H27A H 0.512612 0.127552 0.743110 0.076 Uiso 1 1 calc R . . . .
H27B H 0.468358 0.064002 0.772458 0.076 Uiso 1 1 calc R . . . .
C28 C 0.4674(3) 0.0610(2) 0.6813(3) 0.0628(16) Uani 1 1 d . . . . .
H28A H 0.463238 0.009782 0.686734 0.075 Uiso 1 1 calc R . . . .
H28B H 0.511509 0.071283 0.658244 0.075 Uiso 1 1 calc R . . . .
C29 C 0.3988(3) 0.0912(2) 0.6505(2) 0.0491(12) Uani 1 1 d . . . . .
H29A H 0.407488 0.098256 0.607890 0.059 Uiso 1 1 calc R . . . .
H29B H 0.356886 0.059545 0.655592 0.059 Uiso 1 1 calc R . . . .
C30 C 0.5442(2) 0.2379(3) 0.6061(2) 0.0493(12) Uani 1 1 d . . . . .
H30A H 0.544154 0.220805 0.647284 0.059 Uiso 1 1 calc R . . . .
H30B H 0.565512 0.285357 0.605546 0.059 Uiso 1 1 calc R . . . .
C31 C 0.5863(3) 0.1912(4) 0.5693(3) 0.087(2) Uani 1 1 d . . . . .
H31A H 0.590844 0.144728 0.588114 0.104 Uiso 1 1 calc R . . . .
H31B H 0.635313 0.210436 0.562808 0.104 Uiso 1 1 calc R . . . .
C32 C 0.5473(3) 0.1852(3) 0.5130(2) 0.0567(13) Uani 1 1 d . . . . .
H32A H 0.549413 0.136662 0.497917 0.068 Uiso 1 1 calc R . . . .
H32B H 0.568553 0.216896 0.483119 0.068 Uiso 1 1 calc R . . . .
C33 C 0.4704(2) 0.20594(19) 0.52660(17) 0.0322(8) Uani 1 1 d . . . . .
H33A H 0.451799 0.238442 0.496248 0.039 Uiso 1 1 calc R . . . .
H33B H 0.438830 0.164145 0.527707 0.039 Uiso 1 1 calc R . . . .
O4B O 0.3616(7) -0.0032(9) 0.4491(10) 0.175(7) Uani 0.5 1 d D U P A 2
C34B C 0.4293(12) 0.0256(13) 0.4521(13) 0.144(9) Uani 0.5 1 d D U P A 2
H34A H 0.466938 -0.010738 0.447076 0.172 Uiso 0.5 1 calc R . P A 2
H34B H 0.436751 0.049353 0.490281 0.172 Uiso 0.5 1 calc R . P A 2
C35B C 0.4313(12) 0.0768(10) 0.4025(12) 0.116(8) Uani 0.5 1 d D U P A 2
H35A H 0.465169 0.115724 0.410678 0.139 Uiso 0.5 1 calc R . P A 2
H35B H 0.444895 0.054063 0.364945 0.139 Uiso 0.5 1 calc R . P A 2
C36B C 0.3575(10) 0.1004(9) 0.4016(6) 0.081(5) Uani 0.5 1 d D U P A 2
H36A H 0.342353 0.112548 0.361117 0.098 Uiso 0.5 1 calc R . P A 2
H36B H 0.351233 0.141903 0.427182 0.098 Uiso 0.5 1 calc R . P A 2
C37B C 0.3157(10) 0.0409(10) 0.4241(10) 0.120(7) Uani 0.5 1 d D U P A 2
H37A H 0.279656 0.057153 0.453257 0.144 Uiso 0.5 1 calc R . P A 2
H37B H 0.289774 0.017559 0.391428 0.144 Uiso 0.5 1 calc R . P A 2
O4A O 0.4539(7) 0.0501(7) 0.4452(5) 0.095(4) Uani 0.5 1 d D U P B 1
C34A C 0.4321(11) 0.1004(8) 0.4016(8) 0.075(4) Uani 0.5 1 d D U P B 1
H34C H 0.464976 0.098063 0.367244 0.090 Uiso 0.5 1 calc R . P B 1
H34D H 0.434535 0.148151 0.418237 0.090 Uiso 0.5 1 calc R . P B 1
C35A C 0.3543(11) 0.0840(10) 0.3822(8) 0.120(8) Uani 0.5 1 d D U P B 1
H35C H 0.350350 0.081902 0.338781 0.144 Uiso 0.5 1 calc R . P B 1
H35D H 0.319893 0.119274 0.397440 0.144 Uiso 0.5 1 calc R . P B 1
C36A C 0.3407(12) 0.0117(10) 0.4102(9) 0.141(8) Uani 0.5 1 d D U P B 1
H36C H 0.361773 -0.026995 0.386833 0.169 Uiso 0.5 1 calc R . P B 1
H36D H 0.288881 0.002726 0.417843 0.169 Uiso 0.5 1 calc R . P B 1
C37A C 0.3867(10) 0.0280(9) 0.4706(6) 0.077(4) Uani 0.5 1 d D U P B 1
H37C H 0.364023 0.065604 0.494286 0.092 Uiso 0.5 1 calc R . P B 1
H37D H 0.392610 -0.014342 0.495185 0.092 Uiso 0.5 1 calc R . P B 1

loop_
_atom_site_aniso_label
_atom_site_aniso_U_11
_atom_site_aniso_U_22
_atom_site_aniso_U_33
_atom_site_aniso_U_23
_atom_site_aniso_U_13
_atom_site_aniso_U_12
Yb 0.01787(7) 0.01749(6) 0.02027(7) 0.00170(5) -0.00185(6) -0.00114(5)
I1 0.02810(12) 0.04365(14) 0.03057(13) -0.00434(10) -0.00494(11) -0.01195(11)
I2 0.03267(13) 0.02729(11) 0.03141(13) -0.00133(9) -0.00812(11) -0.00653(10)
O1 0.0247(13) 0.0303(13) 0.0257(13) -0.0001(10) 0.0027(11) -0.0059(10)
O2 0.0420(15) 0.0194(11) 0.0315(14) 0.0050(10) -0.0072(12) 0.0053(11)
O3 0.0201(12) 0.0433(15) 0.0268(14) -0.0031(11) 0.0014(11) 0.0052(11)
N1 0.0217(14) 0.0173(12) 0.0263(15) 0.0058(11) 0.0073(13) 0.0008(11)
N2 0.0235(15) 0.0197(13) 0.0260(15) 0.0043(11) 0.0063(12) 0.0043(11)
C1 0.0165(15) 0.0192(15) 0.0205(17) 0.0002(12) 0.0019(13) -0.0020(12)
C2 0.040(2) 0.0205(16) 0.041(2) 0.0107(15) 0.0128(19) 0.0104(16)
C3 0.039(2) 0.0221(17) 0.036(2) 0.0134(15) 0.0108(18) 0.0042(16)
C4 0.0204(16) 0.0190(15) 0.0206(17) 0.0057(12) 0.0041(13) -0.0003(12)
C5 0.0213(17) 0.0301(17) 0.0231(18) 0.0036(13) -0.0016(14) -0.0013(14)
C6 0.0245(19) 0.047(2) 0.033(2) 0.0069(17) -0.0014(17) -0.0033(17)
C7 0.035(2) 0.0304(18) 0.0205(18) 0.0001(14) -0.0016(16) -0.0049(15)
C8 0.0289(19) 0.0295(18) 0.0252(19) 0.0002(14) 0.0070(16) 0.0035(15)
C9 0.041(2) 0.046(2) 0.034(2) -0.0027(18) 0.0116(19) 0.0025(19)
C10 0.0193(16) 0.0278(17) 0.0285(19) 0.0061(14) 0.0009(15) -0.0040(14)
C11 0.0233(17) 0.0209(15) 0.0191(16) 0.0037(12) 0.0013(14) -0.0039(13)
C12 0.0271(19) 0.0320(19) 0.028(2) -0.0011(14) -0.0013(16) -0.0071(15)
C13 0.0219(17) 0.0188(14) 0.0227(17) 0.0024(12) 0.0059(14) 0.0026(13)
C14 0.0220(17) 0.0160(14) 0.0267(18) 0.0031(12) 0.0008(14) 0.0013(13)
C15 0.0246(18) 0.0336(19) 0.035(2) -0.0016(15) -0.0022(16) -0.0069(15)
C16 0.0211(16) 0.0226(16) 0.0316(19) 0.0059(14) 0.0057(15) 0.0001(13)
C17 0.0285(18) 0.0261(17) 0.0268(19) 0.0035(14) 0.0081(16) 0.0047(14)
C18 0.056(3) 0.044(2) 0.033(2) 0.0002(18) 0.018(2) 0.002(2)
C19 0.034(2) 0.0234(16) 0.0252(18) -0.0052(13) 0.0000(16) -0.0028(14)
C20 0.0224(17) 0.0171(15) 0.034(2) -0.0005(13) 0.0013(15) -0.0027(13)
C21 0.0268(19) 0.033(2) 0.052(3) -0.0067(17) 0.0037(19) -0.0101(16)
C22 0.0270(18) 0.0267(16) 0.0264(19) 0.0017(14) -0.0025(15) 0.0021(14)
C23 0.037(2) 0.0318(18) 0.033(2) 0.0037(16) 0.0114(18) 0.0015(17)
C24 0.053(3) 0.046(2) 0.042(3) -0.0016(19) 0.012(2) -0.016(2)
C25 0.036(2) 0.060(3) 0.033(2) -0.0076(19) 0.0039(19) -0.024(2)
C26 0.051(3) 0.038(2) 0.037(2) 0.0107(17) -0.010(2) 0.000(2)
C27 0.044(3) 0.064(3) 0.082(4) 0.030(3) -0.014(3) 0.007(2)
C28 0.054(3) 0.027(2) 0.107(5) 0.013(2) 0.038(3) 0.009(2)
C29 0.081(4) 0.0229(18) 0.044(3) -0.0001(17) 0.003(2) 0.001(2)
C30 0.0210(19) 0.078(3) 0.049(3) -0.012(2) -0.008(2) 0.012(2)
C31 0.039(3) 0.151(6) 0.069(4) -0.034(4) 0.002(3) 0.031(4)
C32 0.050(3) 0.073(3) 0.047(3) -0.012(2) 0.003(2) 0.031(2)
C33 0.034(2) 0.0303(18) 0.032(2) -0.0021(15) 0.0035(17) -0.0014(16)
O4B 0.101(9) 0.176(13) 0.246(17) 0.109(12) 0.004(11) 0.009(8)
C34B 0.129(13) 0.099(14) 0.20(2) 0.078(13) -0.074(15) -0.019(12)
C35B 0.117(11) 0.062(12) 0.169(17) 0.037(11) -0.019(12) -0.011(9)
C36B 0.136(13) 0.078(8) 0.029(6) 0.002(5) -0.004(8) 0.044(8)
C37B 0.111(10) 0.150(14) 0.100(12) 0.070(11) 0.025(9) 0.041(9)
O4A 0.095(7) 0.109(10) 0.080(7) 0.022(6) -0.025(6) 0.032(6)
C34A 0.124(11) 0.053(8) 0.050(7) 0.002(5) -0.032(7) -0.002(7)
C35A 0.149(14) 0.117(13) 0.095(13) 0.071(11) -0.059(11) -0.057(11)
C36A 0.158(16) 0.132(13) 0.131(13) 0.114(11) -0.077(13) -0.063(11)
C37A 0.129(11) 0.061(7) 0.041(6) 0.000(5) -0.009(6) 0.004(8)

loop_
_atom_type_symbol
_atom_type_description
_atom_type_scat_dispersion_real
_atom_type_scat_dispersion_imag
_atom_type_scat_source
C C 0.0033 0.0016 'International Tables Vol C Tables 4.2.6.8 and 6.1.1.4'
H H 0.0000 0.0000 'International Tables Vol C Tables 4.2.6.8 and 6.1.1.4'
I I -0.4742 1.8119 'International Tables Vol C Tables 4.2.6.8 and 6.1.1.4'
N N 0.0061 0.0033 'International Tables Vol C Tables 4.2.6.8 and 6.1.1.4'
O O 0.0106 0.0060 'International Tables Vol C Tables 4.2.6.8 and 6.1.1.4'
Yb Yb -0.3850 5.5486 'International Tables Vol C Tables 4.2.6.8 and 6.1.1.4'

loop_
_geom_angle_atom_site_label_1
_geom_angle_atom_site_label_2
_geom_angle_atom_site_label_3
_geom_angle
I1 Yb I2 177.456(8)
O1 Yb I1 86.77(6)
O1 Yb I2 91.11(6)
O1 Yb O2 76.09(8)
O1 Yb O3 153.93(8)
O1 Yb C1 104.18(9)
O2 Yb I1 90.08(6)
O2 Yb I2 88.05(6)
O2 Yb C1 177.32(9)
O3 Yb I1 87.77(6)
O3 Yb I2 93.54(6)
O3 Yb O2 78.44(9)
O3 Yb C1 101.52(9)
C1 Yb I1 92.60(7)
C1 Yb I2 89.28(7)
C22 O1 Yb 128.2(2)
C22 O1 C25 107.9(3)
C25 O1 Yb 122.8(2)
C26 O2 Yb 124.3(2)
C29 O2 Yb 130.2(2)
C29 O2 C26 105.0(3)
C30 O3 Yb 126.4(2)
C30 O3 C33 108.8(3)
C33 O3 Yb 124.0(2)
C1 N1 C2 112.5(3)
C1 N1 C13 126.3(3)
C2 N1 C13 121.3(3)
C1 N2 C3 112.6(3)
C1 N2 C4 126.0(3)
C3 N2 C4 121.3(3)
N1 C1 Yb 128.9(2)
N1 C1 N2 101.8(2)
N2 C1 Yb 129.3(2)
N1 C2 H2 127.0
C3 C2 N1 106.0(3)
C3 C2 H2 127.0
N2 C3 H3 126.4
C2 C3 N2 107.2(3)
C2 C3 H3 126.4
C5 C4 N2 118.8(3)
C5 C4 C11 122.4(3)
C11 C4 N2 118.6(3)
C4 C5 C6 121.7(3)
C4 C5 C7 117.3(3)
C7 C5 C6 121.0(3)
C5 C6 H6A 109.5
C5 C6 H6B 109.5
C5 C6 H6C 109.5
H6A C6 H6B 109.5
H6A C6 H6C 109.5
H6B C6 H6C 109.5
C5 C7 H7 119.1
C8 C7 C5 121.9(3)
C8 C7 H7 119.1
C7 C8 C9 120.5(3)
C7 C8 C10 118.6(3)
C10 C8 C9 120.9(3)
C8 C9 H9A 109.5
C8 C9 H9B 109.5
C8 C9 H9C 109.5
H9A C9 H9B 109.5
H9A C9 H9C 109.5
H9B C9 H9C 109.5
C8 C10 H10 118.8
C11 C10 C8 122.4(3)
C11 C10 H10 118.8
C4 C11 C12 121.0(3)
C10 C11 C4 117.4(3)
C10 C11 C12 121.7(3)
C11 C12 H12A 109.5
C11 C12 H12B 109.5
C11 C12 H12C 109.5
H12A C12 H12B 109.5
H12A C12 H12C 109.5
H12B C12 H12C 109.5
C14 C13 N1 118.4(3)
C20 C13 N1 118.8(3)
C20 C13 C14 122.7(3)
C13 C14 C15 122.0(3)
C16 C14 C13 116.9(3)
C16 C14 C15 121.1(3)
C14 C15 H15A 109.5
C14 C15 H15B 109.5
C14 C15 H15C 109.5
H15A C15 H15B 109.5
H15A C15 H15C 109.5
H15B C15 H15C 109.5
C14 C16 H16 118.9
C17 C16 C14 122.1(3)
C17 C16 H16 118.9
C16 C17 C18 120.4(3)
C19 C17 C16 118.3(3)
C19 C17 C18 121.3(4)
C17 C18 H18A 109.5
C17 C18 H18B 109.5
C17 C18 H18C 109.5
H18A C18 H18B 109.5
H18A C18 H18C 109.5
H18B C18 H18C 109.5
C17 C19 H19 119.0
C17 C19 C20 122.0(3)
C20 C19 H19 119.0
C13 C20 C19 117.9(3)
C13 C20 C21 121.8(3)
C19 C20 C21 120.4(3)
C20 C21 H21A 109.5
C20 C21 H21B 109.5
C20 C21 H21C 109.5
H21A C21 H21B 109.5
H21A C21 H21C 109.5
H21B C21 H21C 109.5
O1 C22 H22A 110.4
O1 C22 H22B 110.4
O1 C22 C23 106.8(3)
H22A C22 H22B 108.6
C23 C22 H22A 110.4
C23 C22 H22B 110.4
C22 C23 H23A 111.3
C22 C23 H23B 111.3
C22 C23 C24 102.2(3)
H23A C23 H23B 109.2
C24 C23 H23A 111.3
C24 C23 H23B 111.3
C23 C24 H24A 111.1
C23 C24 H24B 111.1
H24A C24 H24B 109.1
C25 C24 C23 103.3(3)
C25 C24 H24A 111.1
C25 C24 H24B 111.1
O1 C25 C24 107.3(3)
O1 C25 H25A 110.3
O1 C25 H25B 110.3
C24 C25 H25A 110.3
C24 C25 H25B 110.3
H25A C25 H25B 108.5
O2 C26 H26A 111.0
O2 C26 H26B 111.0
O2 C26 C27 104.0(4)
H26A C26 H26B 109.0
C27 C26 H26A 111.0
C27 C26 H26B 111.0
C26 C27 H27A 110.7
C26 C27 H27B 110.7
H27A C27 H27B 108.8
C28 C27 C26 105.4(4)
C28 C27 H27A 110.7
C28 C27 H27B 110.7
C27 C28 H28A 111.0
C27 C28 H28B 111.0
C27 C28 C29 103.7(4)
H28A C28 H28B 109.0
C29 C28 H28A 111.0
C29 C28 H28B 111.0
O2 C29 C28 103.8(4)
O2 C29 H29A 111.0
O2 C29 H29B 111.0
C28 C29 H29A 111.0
C28 C29 H29B 111.0
H29A C29 H29B 109.0
O3 C30 H30A 110.0
O3 C30 H30B 110.0
O3 C30 C31 108.3(4)
H30A C30 H30B 108.4
C31 C30 H30A 110.0
C31 C30 H30B 110.0
C30 C31 H31A 110.4
C30 C31 H31B 110.4
C30 C31 C32 106.7(4)
H31A C31 H31B 108.6
C32 C31 H31A 110.4
C32 C31 H31B 110.4
C31 C32 H32A 110.7
C31 C32 H32B 110.7
C31 C32 C33 105.2(4)
H32A C32 H32B 108.8
C33 C32 H32A 110.7
C33 C32 H32B 110.7
O3 C33 C32 106.5(3)
O3 C33 H33A 110.4
O3 C33 H33B 110.4
C32 C33 H33A 110.4
C32 C33 H33B 110.4
H33A C33 H33B 108.6
C37B O4B C34B 110.6(17)
O4B C34B H34A 110.9
O4B C34B H34B 110.9
O4B C34B C35B 104.5(14)
H34A C34B H34B 108.9
C35B C34B H34A 110.9
C35B C34B H34B 110.9
C34B C35B H35A 111.6
C34B C35B H35B 111.6
H35A C35B H35B 109.4
C36B C35B C34B 101.1(14)
C36B C35B H35A 111.6
C36B C35B H35B 111.6
C35B C36B H36A 110.8
C35B C36B H36B 110.8
C35B C36B C37B 104.6(11)
H36A C36B H36B 108.9
C37B C36B H36A 110.8
C37B C36B H36B 110.8
O4B C37B C36B 107.7(14)
O4B C37B H37A 110.2
O4B C37B H37B 110.2
C36B C37B H37A 110.2
C36B C37B H37B 110.2
H37A C37B H37B 108.5
C37A O4A C34A 103.4(13)
O4A C34A H34C 109.9
O4A C34A H34D 109.9
O4A C34A C35A 108.9(11)
H34C C34A H34D 108.3
C35A C34A H34C 109.9
C35A C34A H34D 109.9
C34A C35A H35C 111.3
C34A C35A H35D 111.3
C34A C35A C36A 102.5(11)
H35C C35A H35D 109.2
C36A C35A H35C 111.3
C36A C35A H35D 111.3
C35A C36A H36C 112.7
C35A C36A H36D 112.7
C35A C36A C37A 95.2(11)
H36C C36A H36D 110.2
C37A C36A H36C 112.7
C37A C36A H36D 112.7
O4A C37A C36A 99.6(11)
O4A C37A H37C 111.9
O4A C37A H37D 111.9
C36A C37A H37C 111.9
C36A C37A H37D 111.9
H37C C37A H37D 109.6

loop_
_geom_bond_atom_site_label_1
_geom_bond_atom_site_label_2
_geom_bond_distance
Yb I1 3.1076(5)
Yb I2 3.1143(5)
Yb O1 2.450(2)
Yb O2 2.488(2)
Yb O3 2.451(2)
Yb C1 2.650(3)
O1 C22 1.447(4)
O1 C25 1.457(4)
O2 C26 1.437(4)
O2 C29 1.431(4)
O3 C30 1.430(4)
O3 C33 1.454(4)
N1 C1 1.367(4)
N1 C2 1.397(4)
N1 C13 1.436(4)
N2 C1 1.369(4)
N2 C3 1.379(4)
N2 C4 1.440(4)
C2 H2 0.9500
C2 C3 1.331(5)
C3 H3 0.9500
C4 C5 1.393(5)
C4 C11 1.409(4)
C5 C6 1.498(5)
C5 C7 1.403(5)
C6 H6A 0.9800
C6 H6B 0.9800
C6 H6C 0.9800
C7 H7 0.9500
C7 C8 1.386(5)
C8 C9 1.509(5)
C8 C10 1.387(5)
C9 H9A 0.9800
C9 H9B 0.9800
C9 H9C 0.9800
C10 H10 0.9500
C10 C11 1.382(5)
C11 C12 1.494(5)
C12 H12A 0.9800
C12 H12B 0.9800
C12 H12C 0.9800
C13 C14 1.400(4)
C13 C20 1.382(5)
C14 C15 1.502(5)
C14 C16 1.400(5)
C15 H15A 0.9800
C15 H15B 0.9800
C15 H15C 0.9800
C16 H16 0.9500
C16 C17 1.388(5)
C17 C18 1.502(5)
C17 C19 1.384(5)
C18 H18A 0.9800
C18 H18B 0.9800
C18 H18C 0.9800
C19 H19 0.9500
C19 C20 1.391(5)
C20 C21 1.508(5)
C21 H21A 0.9800
C21 H21B 0.9800
C21 H21C 0.9800
C22 H22A 0.9900
C22 H22B 0.9900
C22 C23 1.506(5)
C23 H23A 0.9900
C23 H23B 0.9900
C23 C24 1.520(5)
C24 H24A 0.9900
C24 H24B 0.9900
C24 C25 1.479(6)
C25 H25A 0.9900
C25 H25B 0.9900
C26 H26A 0.9900
C26 H26B 0.9900
C26 C27 1.510(6)
C27 H27A 0.9900
C27 H27B 0.9900
C27 C28 1.503(7)
C28 H28A 0.9900
C28 H28B 0.9900
C28 C29 1.559(7)
C29 H29A 0.9900
C29 H29B 0.9900
C30 H30A 0.9900
C30 H30B 0.9900
C30 C31 1.451(6)
C31 H31A 0.9900
C31 H31B 0.9900
C31 C32 1.472(7)
C32 H32A 0.9900
C32 H32B 0.9900
C32 C33 1.509(6)
C33 H33A 0.9900
C33 H33B 0.9900
O4B C34B 1.368(18)
O4B C37B 1.325(17)
C34B H34A 0.9900
C34B H34B 0.9900
C34B C35B 1.494(19)
C35B H35A 0.9900
C35B H35B 0.9900
C35B C36B 1.44(2)
C36B H36A 0.9900
C36B H36B 0.9900
C36B C37B 1.467(18)
C37B H37A 0.9900
C37B H37B 0.9900
O4A C34A 1.438(14)
O4A C37A 1.434(16)
C34A H34C 0.9900
C34A H34D 0.9900
C34A C35A 1.537(19)
C35A H35C 0.9900
C35A H35D 0.9900
C35A C36A 1.541(18)
C36A H36C 0.9900
C36A H36D 0.9900
C36A C37A 1.645(19)
C37A H37C 0.9900
C37A H37D 0.9900
